data_7153634
loop_
_publ_author_name
'Nagaradja, Elisabeth'
'Chevallier, Floris'
'Roisnel, Thierry'
'Dorcet, Vincent'
'Halauko, Yury S.'
'Ivashkevich, Oleg A.'
'Matulis, Vadim E.'
'Mongin, Florence'

_publ_section_title
;
 Deproto-metallation using a mixed lithium-zinc base and computed CH
 acidity of 1-aryl 1H-benzotriazoles and 1-aryl 1H-indazoles.
;
_journal_issue 9
_journal_name_full 'Organic &amp; biomolecular chemistry'
_journal_page_first 1475
_journal_page_last 1487
_journal_paper_doi 10.1039/c3ob42380h
_journal_volume 12
_journal_year 2014
_chemical_compound_source 'synthesis as described'
_chemical_formula_moiety 'C13 H9 I2 N3 O'
_chemical_formula_sum 'C13 H9 I2 N3 O'
_chemical_formula_weight 477.03
_chemical_name_systematic
;
 ?
;
_space_group_IT_number 14
_symmetry_cell_setting monoclinic
_symmetry_Int_Tables_number 14
_symmetry_space_group_name_Hall '-P 2yn'
_symmetry_space_group_name_H-M 'P 1 21/n 1'
_atom_sites_solution_hydrogens geom
_atom_sites_solution_primary direct
_atom_sites_solution_secondary difmap
_audit_conform_dict_location ftp://ftp.iucr.org/pub/cif_core.dic
_audit_conform_dict_name cif_core.dic
_audit_conform_dict_version 2.4
_audit_creation_date 2012-09-11T11:45:28-00:00
_audit_creation_method 'WinGX routine CIF_UPDATE'
_cell_angle_alpha 90
_cell_angle_beta 97.125(3)
_cell_angle_gamma 90
_cell_formula_units_Z 4
_cell_length_a 4.2004(2)
_cell_length_b 20.7217(14)
_cell_length_c 15.9102(11)
_cell_measurement_reflns_used 5300
_cell_measurement_temperature 150(2)
_cell_measurement_theta_max 27.42
_cell_measurement_theta_min 2.35
_cell_measurement_wavelength 0.71073
_cell_volume 1374.12(15)
_computing_cell_refinement 'Bruker APEX2 (Bruker, 2006)'
_computing_data_collection 'Bruker APEX2 (Bruker, 2006)'
_computing_data_reduction 'Bruker APEX2 (Bruker, 2006)'
_computing_molecular_graphics 'Ortep-3 for Windows (Farrugia, 1997)'
_computing_publication_material
;
           WinGX publication routines (Farrugia, 1999),
           CRYSCAL (T. Roisnel, local program)
;
_computing_structure_refinement 'SHELXL-97 (Sheldrick, 1997)'
_computing_structure_solution 'SIR97 (Altomare et al., 1999)'
_diffrn_ambient_temperature 150(2)
_diffrn_detector 'CCD plate'
_diffrn_measured_fraction_theta_full 0.987
_diffrn_measured_fraction_theta_max 0.987
_diffrn_measurement_device_type 'APEXII, Bruker-AXS'
_diffrn_measurement_method 'CCD rotation images, thin slices'
_diffrn_radiation_monochromator graphite
_diffrn_radiation_probe x-ray
_diffrn_radiation_type MoK\a
_diffrn_radiation_wavelength 0.71073
_diffrn_reflns_av_R_equivalents 0.0459
_diffrn_reflns_av_unetI/netI 0.0427
_diffrn_reflns_limit_h_max 5
_diffrn_reflns_limit_h_min -5
_diffrn_reflns_limit_k_max 26
_diffrn_reflns_limit_k_min -23
_diffrn_reflns_limit_l_max 20
_diffrn_reflns_limit_l_min -20
_diffrn_reflns_number 11350
_diffrn_reflns_theta_full 27.47
_diffrn_reflns_theta_max 27.47
_diffrn_reflns_theta_min 3.22
_exptl_absorpt_coefficient_mu 4.572
_exptl_absorpt_correction_T_max 0.605
_exptl_absorpt_correction_T_min 0.445
_exptl_absorpt_correction_type multi-scan
_exptl_absorpt_process_details
;
  [Sheldrick, G.M. (2002). SADABS Bruker AXS Inc., Madison, Wisconsin, USA]
;
_exptl_crystal_colour yellow
_exptl_crystal_density_diffrn 2.306
_exptl_crystal_density_method 'not measured'
_exptl_crystal_description stick
_exptl_crystal_F_000 888
_exptl_crystal_size_max 0.36
_exptl_crystal_size_mid 0.14
_exptl_crystal_size_min 0.11
_refine_diff_density_max 1.524
_refine_diff_density_min -0.905
_refine_diff_density_rms 0.198
_refine_ls_extinction_method none
_refine_ls_goodness_of_fit_ref 1.217
_refine_ls_hydrogen_treatment constr
_refine_ls_matrix_type full
_refine_ls_number_parameters 173
_refine_ls_number_reflns 3121
_refine_ls_number_restraints 0
_refine_ls_restrained_S_all 1.217
_refine_ls_R_factor_all 0.0403
_refine_ls_R_factor_gt 0.0356
_refine_ls_shift/su_max 0.001
_refine_ls_shift/su_mean 0
_refine_ls_structure_factor_coef Fsqd
_refine_ls_weighting_details 'calc w=1/[\s^2^(Fo^2^)+(0.0512P)^2^+2.5306P] where P=(Fo^2^+2Fc^2^)/3'
_refine_ls_weighting_scheme calc
_refine_ls_wR_factor_gt 0.108
_refine_ls_wR_factor_ref 0.1104
_reflns_number_gt 2789
_reflns_number_total 3121
_reflns_threshold_expression >2sigma(I)
_cod_data_source_file c3ob42380h.txt
_cod_data_source_block 4e'
_cod_original_sg_symbol_H-M 'P 21/n'
_cod_database_code 7153634

loop_
_symmetry_equiv_pos_as_xyz
'x, y, z'
'-x+1/2, y+1/2, -z+1/2'
'-x, -y, -z'
'x-1/2, -y-1/2, z-1/2'

loop_
_atom_site_label
_atom_site_type_symbol
_atom_site_fract_x
_atom_site_fract_y
_atom_site_fract_z
_atom_site_U_iso_or_equiv
_atom_site_adp_type
_atom_site_occupancy
_atom_site_symmetry_multiplicity
_atom_site_calc_flag
_atom_site_refinement_flags
C1 C 0.6202(13) 0.0862(3) 0.2311(3) 0.0181(10) Uani 1 1 d .
C2 C 0.6779(14) 0.1444(3) 0.2753(3) 0.0215(11) Uani 1 1 d .
H2 H 0.5825 0.1837 0.2544 0.026 Uiso 1 1 calc R
C3 C 0.8802(15) 0.1418(3) 0.3508(4) 0.0258(12) Uani 1 1 d .
H3 H 0.9215 0.1804 0.3824 0.031 Uiso 1 1 calc R
C4 C 1.0292(15) 0.0835(3) 0.3829(4) 0.0259(12) Uani 1 1 d .
H4 H 1.1698 0.084 0.4345 0.031 Uiso 1 1 calc R
C5 C 0.9703(13) 0.0269(3) 0.3397(3) 0.0198(11) Uani 1 1 d .
C6 C 0.7653(13) 0.0280(3) 0.2619(3) 0.0177(10) Uani 1 1 d .
N7 N 0.6715(12) -0.0210(2) 0.2061(3) 0.0228(10) Uani 1 1 d .
N8 N 0.4822(13) 0.0031(2) 0.1437(3) 0.0239(10) Uani 1 1 d .
N9 N 0.4451(11) 0.0683(2) 0.1564(3) 0.0175(9) Uani 1 1 d .
C10 C 0.2629(13) 0.1049(3) 0.0914(3) 0.0179(10) Uani 1 1 d .
C11 C 0.1267(13) 0.1632(3) 0.1106(3) 0.0187(11) Uani 1 1 d .
H11 H 0.1482 0.1786 0.1672 0.022 Uiso 1 1 calc R
C12 C -0.0411(13) 0.1987(2) 0.0458(3) 0.0168(10) Uani 1 1 d .
C13 C -0.0868(13) 0.1759(3) -0.0376(3) 0.0181(10) Uani 1 1 d .
C14 C 0.0437(15) 0.1166(3) -0.0554(4) 0.0242(12) Uani 1 1 d .
H14 H 0.0108 0.0998 -0.1114 0.029 Uiso 1 1 calc R
C15 C 0.2229(14) 0.0818(3) 0.0090(4) 0.0237(12) Uani 1 1 d .
H15 H 0.3184 0.042 -0.0038 0.028 Uiso 1 1 calc R
O16 O -0.2574(11) 0.21387(19) -0.0974(3) 0.0261(9) Uani 1 1 d .
C17 C -0.3117(17) 0.1891(3) -0.1819(4) 0.0326(14) Uani 1 1 d .
H17A H -0.1054 0.1824 -0.2034 0.049 Uiso 1 1 calc R
H17B H -0.4405 0.22 -0.2184 0.049 Uiso 1 1 calc R
H17C H -0.4265 0.1479 -0.182 0.049 Uiso 1 1 calc R
I1 I 1.18712(9) -0.059752(18) 0.38316(2) 0.02458(13) Uani 1 1 d .
I2 I -0.23436(9) 0.288583(16) 0.07514(2) 0.02072(13) Uani 1 1 d .

loop_
_atom_site_aniso_label
_atom_site_aniso_U_11
_atom_site_aniso_U_22
_atom_site_aniso_U_33
_atom_site_aniso_U_23
_atom_site_aniso_U_13
_atom_site_aniso_U_12
C1 0.019(3) 0.015(3) 0.022(3) 0.003(2) 0.006(2) -0.0022(19)
C2 0.028(3) 0.018(3) 0.019(3) -0.003(2) 0.004(2) -0.002(2)
C3 0.033(3) 0.021(3) 0.023(3) 0.001(2) 0.002(2) -0.006(2)
C4 0.030(3) 0.028(3) 0.019(3) 0.003(2) 0.000(2) -0.004(2)
C5 0.020(3) 0.021(3) 0.019(3) 0.006(2) 0.004(2) -0.002(2)
C6 0.021(3) 0.017(3) 0.016(2) 0.002(2) 0.001(2) 0.0028(19)
N7 0.033(3) 0.017(2) 0.019(2) -0.0009(18) 0.008(2) 0.0013(18)
N8 0.035(3) 0.016(2) 0.021(2) -0.0006(18) 0.005(2) 0.0029(19)
N9 0.023(2) 0.017(2) 0.013(2) -0.0015(17) 0.0018(18) 0.0020(17)
C10 0.017(3) 0.019(3) 0.018(2) 0.002(2) 0.003(2) -0.0005(19)
C11 0.021(3) 0.019(3) 0.016(2) -0.004(2) 0.001(2) -0.004(2)
C12 0.015(3) 0.015(2) 0.019(3) -0.003(2) -0.001(2) -0.0014(18)
C13 0.019(3) 0.020(3) 0.014(2) 0.001(2) -0.001(2) -0.0014(19)
C14 0.030(3) 0.022(3) 0.019(3) -0.004(2) -0.003(2) 0.000(2)
C15 0.028(3) 0.022(3) 0.020(3) -0.005(2) 0.000(2) 0.002(2)
O16 0.037(3) 0.023(2) 0.0149(19) -0.0019(15) -0.0104(17) 0.0069(17)
C17 0.043(4) 0.034(4) 0.017(3) -0.002(2) -0.009(3) 0.005(3)
I1 0.0218(2) 0.0251(2) 0.0267(2) 0.00981(14) 0.00232(15) 0.00122(13)
I2 0.0223(2) 0.0171(2) 0.0219(2) -0.00333(13) -0.00053(15) 0.00301(12)

loop_
_atom_type_symbol
_atom_type_description
_atom_type_scat_dispersion_real
_atom_type_scat_dispersion_imag
_atom_type_scat_source
C C 0.0033 0.0016 'International Tables Vol C Tables 4.2.6.8 and 6.1.1.4'
H H 0 0 'International Tables Vol C Tables 4.2.6.8 and 6.1.1.4'
N N 0.0061 0.0033 'International Tables Vol C Tables 4.2.6.8 and 6.1.1.4'
O O 0.0106 0.006 'International Tables Vol C Tables 4.2.6.8 and 6.1.1.4'
I I -0.4742 1.8119 'International Tables Vol C Tables 4.2.6.8 and 6.1.1.4'

loop_
_geom_angle_atom_site_label_1
_geom_angle_atom_site_label_2
_geom_angle_atom_site_label_3
_geom_angle
N9 C1 C2 135.2(5)
N9 C1 C6 103.4(4)
C2 C1 C6 121.4(5)
C3 C2 C1 116.9(5)
C3 C2 H2 121.6
C1 C2 H2 121.6
C2 C3 C4 122.6(5)
C2 C3 H3 118.7
C4 C3 H3 118.7
C5 C4 C3 120.2(5)
C5 C4 H4 119.9
C3 C4 H4 119.9
C4 C5 C6 118.5(5)
C4 C5 I1 121.8(4)
C6 C5 I1 119.7(4)
N7 C6 C1 109.3(5)
N7 C6 C5 130.3(5)
C1 C6 C5 120.4(5)
N8 N7 C6 108.1(4)
N7 N8 N9 109.6(4)
C1 N9 N8 109.6(4)
C1 N9 C10 131.9(5)
N8 N9 C10 118.4(4)
C15 C10 C11 120.2(5)
C15 C10 N9 119.6(5)
C11 C10 N9 120.2(5)
C12 C11 C10 119.0(5)
C12 C11 H11 120.5
C10 C11 H11 120.5
C11 C12 C13 121.6(5)
C11 C12 I2 118.6(4)
C13 C12 I2 119.8(4)
O16 C13 C14 123.5(5)
O16 C13 C12 117.7(5)
C14 C13 C12 118.8(5)
C13 C14 C15 119.8(5)
C13 C14 H14 120.1
C15 C14 H14 120.1
C10 C15 C14 120.6(5)
C10 C15 H15 119.7
C14 C15 H15 119.7
C13 O16 C17 117.2(4)
O16 C17 H17A 109.5
O16 C17 H17B 109.5
H17A C17 H17B 109.5
O16 C17 H17C 109.5
H17A C17 H17C 109.5
H17B C17 H17C 109.5

loop_
_geom_bond_atom_site_label_1
_geom_bond_atom_site_label_2
_geom_bond_distance
C1 N9 1.369(7)
C1 C2 1.401(7)
C1 C6 1.412(7)
C2 C3 1.383(8)
C2 H2 0.95
C3 C4 1.427(8)
C3 H3 0.95
C4 C5 1.366(8)
C4 H4 0.95
C5 C6 1.418(7)
C5 I1 2.091(5)
C6 N7 1.373(7)
N7 N8 1.293(7)
N8 N9 1.377(6)
N9 C10 1.427(7)
C10 C15 1.386(8)
C10 C11 1.388(7)
C11 C12 1.386(7)
C11 H11 0.95
C12 C13 1.398(7)
C12 I2 2.107(5)
C13 O16 1.367(6)
C13 C14 1.390(8)
C14 C15 1.394(8)
C14 H14 0.95
C15 H15 0.95
O16 C17 1.432(7)
C17 H17A 0.98
C17 H17B 0.98
C17 H17C 0.98

loop_
_geom_torsion_atom_site_label_1
_geom_torsion_atom_site_label_2
_geom_torsion_atom_site_label_3
_geom_torsion_atom_site_label_4
_geom_torsion
N9 C1 C2 C3 -179.1(6)
C6 C1 C2 C3 -0.7(8)
C1 C2 C3 C4 0.8(9)
C2 C3 C4 C5 -1.2(9)
C3 C4 C5 C6 1.5(8)
C3 C4 C5 I1 179.2(4)
N9 C1 C6 N7 -0.4(6)
C2 C1 C6 N7 -179.2(5)
N9 C1 C6 C5 179.9(5)
C2 C1 C6 C5 1.1(8)
C4 C5 C6 N7 178.9(6)
I1 C5 C6 N7 1.2(8)
C4 C5 C6 C1 -1.5(8)
I1 C5 C6 C1 -179.2(4)
C1 C6 N7 N8 0.3(6)
C5 C6 N7 N8 180.0(6)
C6 N7 N8 N9 -0.1(6)
C2 C1 N9 N8 178.9(6)
C6 C1 N9 N8 0.3(6)
C2 C1 N9 C10 4.1(10)
C6 C1 N9 C10 -174.5(5)
N7 N8 N9 C1 -0.1(6)
N7 N8 N9 C10 175.5(5)
C1 N9 C10 C15 152.4(6)
N8 N9 C10 C15 -22.1(8)
C1 N9 C10 C11 -27.6(9)
N8 N9 C10 C11 158.0(5)
C15 C10 C11 C12 -1.8(8)
N9 C10 C11 C12 178.1(5)
C10 C11 C12 C13 2.6(8)
C10 C11 C12 I2 -178.1(4)
C11 C12 C13 O16 179.5(5)
I2 C12 C13 O16 0.2(7)
C11 C12 C13 C14 -0.9(8)
I2 C12 C13 C14 179.9(4)
O16 C13 C14 C15 178.1(6)
C12 C13 C14 C15 -1.6(9)
C11 C10 C15 C14 -0.5(9)
N9 C10 C15 C14 179.5(5)
C13 C14 C15 C10 2.3(9)
C14 C13 O16 C17 2.4(9)
C12 C13 O16 C17 -178.0(5)
